data_1567516
loop_
_publ_author_name
'Tang, Jia'
'Matsuda, Yudai'

_publ_section_title
;
 Discovery of branching meroterpenoid biosynthetic pathways in Aspergillus
 insuetus: involvement of two terpene cyclases with distinct cyclization
 modes
;
_journal_name_full 'Chemical Science'
_journal_paper_doi 10.1039/D2SC02994D
_journal_year 2022
_chemical_absolute_configuration ad
_chemical_formula_sum 'C26 H36 O6'
_chemical_formula_weight 444.55
_chemical_name_common 'insuetusin A3'
_space_group_crystal_system orthorhombic
_space_group_IT_number 19
_space_group_name_Hall 'P 2ac 2ab'
_space_group_name_H-M_alt 'P 21 21 21'
_atom_sites_solution_hydrogens mixed
_audit_creation_method SHELXL-2016/6
_audit_update_record
;
2022-05-25 deposited with the CCDC.	2022-08-17 downloaded from the CCDC.
;
_cell_angle_alpha 90
_cell_angle_beta 90
_cell_angle_gamma 90
_cell_formula_units_Z 4
_cell_length_a 9.7178(3)
_cell_length_b 15.2909(5)
_cell_length_c 15.5463(5)
_cell_measurement_reflns_used 9492
_cell_measurement_temperature 173(2)
_cell_measurement_theta_max 74.63
_cell_measurement_theta_min 4.06
_cell_volume 2310.09(13)
_computing_cell_refinement 'Bruker Saint'
_computing_data_collection 'Bruker Apex3'
_computing_data_reduction 'Bruker Saint'
_computing_structure_refinement 'SHELXL-2016/6 (Sheldrick, 2016)'
_computing_structure_solution 'SHELXT 2014/5 (Sheldrick, 2014)'
_diffrn_ambient_temperature 173(2)
_diffrn_measured_fraction_theta_full 1.000
_diffrn_measured_fraction_theta_max 0.998
_diffrn_measurement_device_type 'Bruker D8 Venture Photon II'
_diffrn_measurement_method 'phi and omega scans'
_diffrn_radiation_type CuK\a
_diffrn_radiation_wavelength 1.54178
_diffrn_reflns_av_R_equivalents 0.0579
_diffrn_reflns_av_unetI/netI 0.0198
_diffrn_reflns_Laue_measured_fraction_full 1.000
_diffrn_reflns_Laue_measured_fraction_max 0.998
_diffrn_reflns_limit_h_max 12
_diffrn_reflns_limit_h_min -12
_diffrn_reflns_limit_k_max 18
_diffrn_reflns_limit_k_min -19
_diffrn_reflns_limit_l_max 19
_diffrn_reflns_limit_l_min -19
_diffrn_reflns_number 87687
_diffrn_reflns_point_group_measured_fraction_full 1.000
_diffrn_reflns_point_group_measured_fraction_max 0.998
_diffrn_reflns_theta_full 67.679
_diffrn_reflns_theta_max 74.860
_diffrn_reflns_theta_min 4.055
_diffrn_source 'micro focus'
_exptl_absorpt_coefficient_mu 0.725
_exptl_absorpt_correction_T_max 0.7538
_exptl_absorpt_correction_T_min 0.6434
_exptl_absorpt_correction_type multi-scan
_exptl_absorpt_process_details
;
 SADABS 2016/2: Krause, L., Herbst-Irmer, R., Sheldrick G.M. & Stalke D.,
 J. Appl. Cryst. 48 (2015) 3-10
;
_exptl_crystal_colour colourless
_exptl_crystal_density_diffrn 1.278
_exptl_crystal_description irregular
_exptl_crystal_F_000 960
_exptl_crystal_size_max 0.35
_exptl_crystal_size_mid 0.14
_exptl_crystal_size_min 0.04
_refine_diff_density_max 0.162
_refine_diff_density_min -0.207
_refine_diff_density_rms 0.049
_refine_ls_abs_structure_details
;
 Flack x determined using 1971 quotients [(I+)-(I-)]/[(I+)+(I-)]
 (Parsons, Flack and Wagner, Acta Cryst. B69 (2013) 249-259).
;
_refine_ls_abs_structure_Flack 0.04(4)
_refine_ls_extinction_method none
_refine_ls_goodness_of_fit_ref 1.060
_refine_ls_hydrogen_treatment mixed
_refine_ls_matrix_type full
_refine_ls_number_parameters 301
_refine_ls_number_reflns 4739
_refine_ls_number_restraints 0
_refine_ls_restrained_S_all 1.060
_refine_ls_R_factor_all 0.0331
_refine_ls_R_factor_gt 0.0324
_refine_ls_shift/su_max 0.000
_refine_ls_shift/su_mean 0.000
_refine_ls_structure_factor_coef Fsqd
_refine_ls_weighting_details 'w=1/[\s^2^(Fo^2^)+(0.0595P)^2^+0.3210P] where P=(Fo^2^+2Fc^2^)/3'
_refine_ls_weighting_scheme calc
_refine_ls_wR_factor_gt 0.0890
_refine_ls_wR_factor_ref 0.0899
_reflns_Friedel_coverage 0.762
_reflns_Friedel_fraction_full 1.000
_reflns_Friedel_fraction_max 0.997
_reflns_number_gt 4607
_reflns_number_total 4739
_reflns_threshold_expression 'I > 2\s(I)'
_cod_data_source_file d2sc02994d2.cif
_cod_data_source_block 1_a
_cod_database_code 1567516
_shelx_shelxl_version_number 2016/6
_shelx_space_group_comment
;
The symmetry employed for this shelxl refinement is uniquely defined
by the following loop, which should always be used as a source of
symmetry information in preference to the above space-group names.
They are only intended as comments.
;

loop_
_space_group_symop_operation_xyz
'x, y, z'
'-x+1/2, -y, z+1/2'
'-x, y+1/2, -z+1/2'
'x+1/2, -y+1/2, -z'

loop_
_atom_site_label
_atom_site_type_symbol
_atom_site_fract_x
_atom_site_fract_y
_atom_site_fract_z
_atom_site_U_iso_or_equiv
_atom_site_adp_type
_atom_site_occupancy
_atom_site_site_symmetry_order
_atom_site_calc_flag
_atom_site_refinement_flags_posn
_atom_site_refinement_flags_adp
_atom_site_refinement_flags_occupancy
_atom_site_disorder_assembly
_atom_site_disorder_group
O1 O 0.05375(15) 0.55150(9) 0.35227(10) 0.0360(3) Uani 1 1 d . . . . .
O2 O 0.10634(15) 0.35046(10) 0.28629(8) 0.0335(3) Uani 1 1 d . . . . .
O3 O -0.07881(14) 0.35456(10) 0.37206(10) 0.0369(3) Uani 1 1 d . . . . .
O4 O 0.21847(16) 0.54924(10) 0.61812(9) 0.0350(3) Uani 1 1 d . . . . .
O5 O 0.63130(15) 0.34360(8) 0.35048(9) 0.0287(3) Uani 1 1 d . . . . .
H5 H 0.714(3) 0.3537(17) 0.3499(17) 0.038(7) Uiso 1 1 d . . . . .
O6 O 0.83141(16) 0.47060(11) 0.15413(11) 0.0425(4) Uani 1 1 d . . . . .
C1 C 0.21906(19) 0.57454(11) 0.46570(12) 0.0252(4) Uani 1 1 d . . . . .
C2 C 0.12841(18) 0.51824(12) 0.40608(12) 0.0249(4) Uani 1 1 d . . . . .
C3 C 0.13079(18) 0.42257(12) 0.41727(11) 0.0230(3) Uani 1 1 d . . . . .
C4 C 0.20989(17) 0.38114(11) 0.47568(11) 0.0213(3) Uani 1 1 d . . . . .
C5 C 0.30999(18) 0.43249(11) 0.53127(11) 0.0225(3) Uani 1 1 d . . . . .
C6 C 0.24601(19) 0.52208(11) 0.54677(11) 0.0252(4) Uani 1 1 d . . . . .
C7 C 0.1395(2) 0.65882(13) 0.48604(15) 0.0359(4) Uani 1 1 d . . . . .
H7A H 0.192448 0.694279 0.526818 0.054 Uiso 1 1 calc R U . . .
H7B H 0.050215 0.643918 0.511377 0.054 Uiso 1 1 calc R U . . .
H7C H 0.125157 0.692057 0.432890 0.054 Uiso 1 1 calc R U . . .
C8 C 0.03920(19) 0.37278(11) 0.35727(11) 0.0249(3) Uani 1 1 d . . . . .
C9 C 0.0272(3) 0.30372(16) 0.22172(14) 0.0444(5) Uani 1 1 d . . . . .
H9A H 0.088167 0.285563 0.174809 0.067 Uiso 1 1 calc R U . . .
H9B H -0.044914 0.342106 0.198965 0.067 Uiso 1 1 calc R U . . .
H9C H -0.015148 0.251958 0.247838 0.067 Uiso 1 1 calc R U . . .
C10 C 0.2092(2) 0.28378(11) 0.48507(13) 0.0291(4) Uani 1 1 d . . . . .
H10A H 0.303721 0.261717 0.481837 0.044 Uiso 1 1 calc R U . . .
H10B H 0.154293 0.257863 0.438737 0.044 Uiso 1 1 calc R U . . .
H10C H 0.169068 0.267987 0.540777 0.044 Uiso 1 1 calc R U . . .
C11 C 0.3430(2) 0.38780(13) 0.61678(12) 0.0294(4) Uani 1 1 d . . . . .
H11A H 0.394183 0.333701 0.605866 0.044 Uiso 1 1 calc R U . . .
H11B H 0.257133 0.374009 0.646925 0.044 Uiso 1 1 calc R U . . .
H11C H 0.398850 0.427031 0.652357 0.044 Uiso 1 1 calc R U . . .
C12 C 0.44488(17) 0.44378(11) 0.47753(11) 0.0228(3) Uani 1 1 d . . . . .
H12A H 0.516723 0.469633 0.514840 0.027 Uiso 1 1 calc R U . . .
H12B H 0.477463 0.385333 0.459207 0.027 Uiso 1 1 calc R U . . .
C13 C 0.42750(17) 0.50166(10) 0.39747(11) 0.0199(3) Uani 1 1 d . . . . .
H13 H 0.353213 0.472608 0.363345 0.024 Uiso 1 1 calc R U . . .
C14 C 0.36608(19) 0.59213(11) 0.42302(11) 0.0230(3) Uani 1 1 d . . . . .
C15 C 0.34873(19) 0.64824(11) 0.34173(12) 0.0273(4) Uani 1 1 d . . . . .
H15A H 0.275652 0.622590 0.305231 0.033 Uiso 1 1 calc R U . . .
H15B H 0.319188 0.707807 0.358499 0.033 Uiso 1 1 calc R U . . .
C16 C 0.4814(2) 0.65426(11) 0.29005(12) 0.0268(4) Uani 1 1 d . . . . .
H16A H 0.554072 0.681235 0.325912 0.032 Uiso 1 1 calc R U . . .
H16B H 0.466456 0.692196 0.239290 0.032 Uiso 1 1 calc R U . . .
C17 C 0.52884(18) 0.56378(10) 0.26021(11) 0.0213(3) Uani 1 1 d . . . . .
H17 H 0.449253 0.538188 0.228127 0.026 Uiso 1 1 calc R U . . .
C18 C 0.64926(19) 0.56951(12) 0.19383(11) 0.0247(4) Uani 1 1 d . . . . .
C19 C 0.7158(2) 0.47999(13) 0.18321(11) 0.0288(4) Uani 1 1 d . . . . .
C20 C 0.6248(2) 0.40396(12) 0.20524(12) 0.0309(4) Uani 1 1 d . . . . .
H20A H 0.678604 0.349411 0.198487 0.037 Uiso 1 1 calc R U . . .
H20B H 0.548171 0.401917 0.163319 0.037 Uiso 1 1 calc R U . . .
C21 C 0.56328(18) 0.40585(10) 0.29712(11) 0.0219(3) Uani 1 1 d . . . . .
H21 H 0.465885 0.385498 0.291626 0.026 Uiso 1 1 calc R U . . .
C22 C 0.55667(17) 0.50035(10) 0.33686(11) 0.0203(3) Uani 1 1 d . . . . .
C23 C 0.4556(2) 0.64148(12) 0.48886(13) 0.0312(4) Uani 1 1 d . . . . .
H23A H 0.545952 0.653703 0.463618 0.047 Uiso 1 1 calc R U . . .
H23B H 0.467026 0.605471 0.540509 0.047 Uiso 1 1 calc R U . . .
H23C H 0.410642 0.696665 0.504326 0.047 Uiso 1 1 calc R U . . .
C24 C 0.5885(2) 0.59003(14) 0.10414(12) 0.0326(4) Uani 1 1 d . . . . .
H24A H 0.663115 0.593878 0.061925 0.049 Uiso 1 1 calc R U . . .
H24B H 0.539040 0.645852 0.106287 0.049 Uiso 1 1 calc R U . . .
H24C H 0.524749 0.543374 0.087387 0.049 Uiso 1 1 calc R U . . .
C25 C 0.7595(2) 0.63866(13) 0.21343(14) 0.0336(4) Uani 1 1 d . . . . .
H25A H 0.832781 0.635150 0.170263 0.050 Uiso 1 1 calc R U . . .
H25B H 0.798271 0.627954 0.270668 0.050 Uiso 1 1 calc R U . . .
H25C H 0.717810 0.696992 0.211880 0.050 Uiso 1 1 calc R U . . .
C26 C 0.69279(18) 0.52012(12) 0.38293(11) 0.0247(4) Uani 1 1 d . . . . .
H26A H 0.769947 0.504621 0.345313 0.037 Uiso 1 1 calc R U . . .
H26B H 0.698101 0.485813 0.436073 0.037 Uiso 1 1 calc R U . . .
H26C H 0.697276 0.582571 0.396839 0.037 Uiso 1 1 calc R U . . .

loop_
_atom_site_aniso_label
_atom_site_aniso_U_11
_atom_site_aniso_U_22
_atom_site_aniso_U_33
_atom_site_aniso_U_23
_atom_site_aniso_U_13
_atom_site_aniso_U_12
O1 0.0312(7) 0.0325(7) 0.0444(8) 0.0104(6) -0.0093(6) 0.0029(6)
O2 0.0361(7) 0.0412(7) 0.0232(6) -0.0033(6) -0.0019(6) 0.0037(6)
O3 0.0247(7) 0.0433(8) 0.0427(8) -0.0005(6) -0.0023(6) -0.0057(6)
O4 0.0449(8) 0.0349(7) 0.0252(6) -0.0063(5) 0.0076(6) 0.0005(6)
O5 0.0272(7) 0.0218(6) 0.0370(7) 0.0080(5) 0.0016(6) 0.0026(5)
O6 0.0370(8) 0.0445(8) 0.0461(8) 0.0105(7) 0.0157(7) 0.0090(7)
C1 0.0280(9) 0.0199(7) 0.0276(9) -0.0006(6) 0.0018(7) 0.0035(6)
C2 0.0215(8) 0.0238(8) 0.0293(9) 0.0038(7) 0.0038(7) 0.0026(6)
C3 0.0214(8) 0.0240(8) 0.0236(8) 0.0018(6) 0.0025(7) 0.0008(6)
C4 0.0223(8) 0.0220(7) 0.0197(7) 0.0018(6) 0.0048(6) 0.0004(6)
C5 0.0258(8) 0.0224(8) 0.0193(7) 0.0026(6) 0.0008(6) 0.0011(6)
C6 0.0258(8) 0.0241(8) 0.0256(8) -0.0027(7) 0.0047(7) -0.0021(7)
C7 0.0414(11) 0.0251(9) 0.0413(10) -0.0008(8) 0.0121(9) 0.0083(8)
C8 0.0255(8) 0.0227(8) 0.0265(8) 0.0034(6) -0.0011(7) 0.0022(7)
C9 0.0610(15) 0.0415(11) 0.0308(10) -0.0085(9) -0.0167(10) 0.0140(11)
C10 0.0365(10) 0.0217(8) 0.0293(9) 0.0017(7) -0.0002(8) 0.0005(7)
C11 0.0338(9) 0.0345(9) 0.0199(8) 0.0045(7) 0.0005(7) -0.0005(8)
C12 0.0223(8) 0.0237(7) 0.0225(8) 0.0044(6) 0.0004(7) 0.0006(6)
C13 0.0221(8) 0.0170(7) 0.0206(8) 0.0024(6) -0.0002(6) -0.0009(6)
C14 0.0253(8) 0.0189(8) 0.0247(8) -0.0005(6) 0.0017(7) -0.0008(6)
C15 0.0318(9) 0.0193(7) 0.0308(9) 0.0052(7) 0.0050(7) 0.0052(7)
C16 0.0323(9) 0.0195(8) 0.0285(8) 0.0057(7) 0.0038(7) 0.0002(7)
C17 0.0232(8) 0.0194(7) 0.0214(8) 0.0046(6) -0.0008(6) -0.0019(6)
C18 0.0257(8) 0.0258(8) 0.0227(8) 0.0056(6) 0.0003(7) -0.0020(7)
C19 0.0319(9) 0.0331(9) 0.0214(8) 0.0036(7) 0.0035(7) 0.0038(8)
C20 0.0399(10) 0.0250(9) 0.0277(9) -0.0019(7) 0.0049(8) 0.0023(8)
C21 0.0207(7) 0.0203(8) 0.0248(8) 0.0016(6) 0.0005(6) -0.0002(6)
C22 0.0210(8) 0.0180(7) 0.0220(8) 0.0031(6) -0.0008(6) -0.0007(6)
C23 0.0364(10) 0.0260(8) 0.0313(9) -0.0071(7) 0.0015(8) -0.0059(8)
C24 0.0337(10) 0.0393(10) 0.0247(9) 0.0098(8) 0.0003(8) -0.0008(8)
C25 0.0316(10) 0.0337(9) 0.0354(10) 0.0086(8) 0.0017(8) -0.0084(8)
C26 0.0241(8) 0.0263(8) 0.0238(8) 0.0053(6) -0.0028(7) -0.0027(7)

loop_
_atom_type_symbol
_atom_type_description
_atom_type_scat_dispersion_real
_atom_type_scat_dispersion_imag
_atom_type_scat_source
C C 0.0181 0.0091 'International Tables Vol C Tables 4.2.6.8 and 6.1.1.4'
H H 0.0000 0.0000 'International Tables Vol C Tables 4.2.6.8 and 6.1.1.4'
O O 0.0492 0.0322 'International Tables Vol C Tables 4.2.6.8 and 6.1.1.4'

loop_
_geom_angle_atom_site_label_1
_geom_angle_atom_site_label_2
_geom_angle_atom_site_label_3
_geom_angle
_geom_angle_site_symmetry_1
_geom_angle_site_symmetry_3
_geom_angle_publ_flag
C8 O2 C9 116.16(17) . . ?
C21 O5 H5 108.9(19) . . ?
C6 C1 C7 111.08(15) . . ?
C6 C1 C2 107.64(14) . . ?
C7 C1 C2 107.75(15) . . ?
C6 C1 C14 106.24(14) . . ?
C7 C1 C14 113.21(15) . . ?
C2 C1 C14 110.81(14) . . ?
O1 C2 C3 120.32(18) . . ?
O1 C2 C1 121.34(16) . . ?
C3 C2 C1 118.32(15) . . ?
C4 C3 C2 123.73(17) . . ?
C4 C3 C8 121.31(16) . . ?
C2 C3 C8 114.95(15) . . ?
C3 C4 C10 122.06(16) . . ?
C3 C4 C5 120.35(15) . . ?
C10 C4 C5 117.50(15) . . ?
C4 C5 C6 107.06(14) . . ?
C4 C5 C11 113.44(14) . . ?
C6 C5 C11 110.49(14) . . ?
C4 C5 C12 106.84(13) . . ?
C6 C5 C12 109.10(13) . . ?
C11 C5 C12 109.75(14) . . ?
O4 C6 C1 122.70(16) . . ?
O4 C6 C5 122.81(16) . . ?
C1 C6 C5 114.49(14) . . ?
C1 C7 H7A 109.5 . . ?
C1 C7 H7B 109.5 . . ?
H7A C7 H7B 109.5 . . ?
C1 C7 H7C 109.5 . . ?
H7A C7 H7C 109.5 . . ?
H7B C7 H7C 109.5 . . ?
O3 C8 O2 124.65(18) . . ?
O3 C8 C3 124.45(17) . . ?
O2 C8 C3 110.89(15) . . ?
O2 C9 H9A 109.5 . . ?
O2 C9 H9B 109.5 . . ?
H9A C9 H9B 109.5 . . ?
O2 C9 H9C 109.5 . . ?
H9A C9 H9C 109.5 . . ?
H9B C9 H9C 109.5 . . ?
C4 C10 H10A 109.5 . . ?
C4 C10 H10B 109.5 . . ?
H10A C10 H10B 109.5 . . ?
C4 C10 H10C 109.5 . . ?
H10A C10 H10C 109.5 . . ?
H10B C10 H10C 109.5 . . ?
C5 C11 H11A 109.5 . . ?
C5 C11 H11B 109.5 . . ?
H11A C11 H11B 109.5 . . ?
C5 C11 H11C 109.5 . . ?
H11A C11 H11C 109.5 . . ?
H11B C11 H11C 109.5 . . ?
C13 C12 C5 113.83(14) . . ?
C13 C12 H12A 108.8 . . ?
C5 C12 H12A 108.8 . . ?
C13 C12 H12B 108.8 . . ?
C5 C12 H12B 108.8 . . ?
H12A C12 H12B 107.7 . . ?
C12 C13 C14 110.31(13) . . ?
C12 C13 C22 113.01(13) . . ?
C14 C13 C22 118.08(13) . . ?
C12 C13 H13 104.7 . . ?
C14 C13 H13 104.7 . . ?
C22 C13 H13 104.7 . . ?
C15 C14 C23 109.56(15) . . ?
C15 C14 C13 109.15(14) . . ?
C23 C14 C13 112.83(15) . . ?
C15 C14 C1 109.72(14) . . ?
C23 C14 C1 108.13(14) . . ?
C13 C14 C1 107.39(13) . . ?
C16 C15 C14 112.03(15) . . ?
C16 C15 H15A 109.2 . . ?
C14 C15 H15A 109.2 . . ?
C16 C15 H15B 109.2 . . ?
C14 C15 H15B 109.2 . . ?
H15A C15 H15B 107.9 . . ?
C15 C16 C17 111.14(14) . . ?
C15 C16 H16A 109.4 . . ?
C17 C16 H16A 109.4 . . ?
C15 C16 H16B 109.4 . . ?
C17 C16 H16B 109.4 . . ?
H16A C16 H16B 108.0 . . ?
C16 C17 C22 112.51(14) . . ?
C16 C17 C18 112.03(14) . . ?
C22 C17 C18 114.17(13) . . ?
C16 C17 H17 105.8 . . ?
C22 C17 H17 105.8 . . ?
C18 C17 H17 105.8 . . ?
C19 C18 C25 110.14(16) . . ?
C19 C18 C24 104.29(15) . . ?
C25 C18 C24 107.80(15) . . ?
C19 C18 C17 109.82(14) . . ?
C25 C18 C17 115.47(15) . . ?
C24 C18 C17 108.71(14) . . ?
O6 C19 C20 122.43(18) . . ?
O6 C19 C18 122.49(18) . . ?
C20 C19 C18 114.94(16) . . ?
C19 C20 C21 115.05(15) . . ?
C19 C20 H20A 108.5 . . ?
C21 C20 H20A 108.5 . . ?
C19 C20 H20B 108.5 . . ?
C21 C20 H20B 108.5 . . ?
H20A C20 H20B 107.5 . . ?
O5 C21 C20 110.20(14) . . ?
O5 C21 C22 113.82(14) . . ?
C20 C21 C22 113.29(13) . . ?
O5 C21 H21 106.3 . . ?
C20 C21 H21 106.3 . . ?
C22 C21 H21 106.3 . . ?
C26 C22 C17 112.55(13) . . ?
C26 C22 C13 114.00(14) . . ?
C17 C22 C13 108.17(13) . . ?
C26 C22 C21 109.22(14) . . ?
C17 C22 C21 106.15(13) . . ?
C13 C22 C21 106.28(12) . . ?
C14 C23 H23A 109.5 . . ?
C14 C23 H23B 109.5 . . ?
H23A C23 H23B 109.5 . . ?
C14 C23 H23C 109.5 . . ?
H23A C23 H23C 109.5 . . ?
H23B C23 H23C 109.5 . . ?
C18 C24 H24A 109.5 . . ?
C18 C24 H24B 109.5 . . ?
H24A C24 H24B 109.5 . . ?
C18 C24 H24C 109.5 . . ?
H24A C24 H24C 109.5 . . ?
H24B C24 H24C 109.5 . . ?
C18 C25 H25A 109.5 . . ?
C18 C25 H25B 109.5 . . ?
H25A C25 H25B 109.5 . . ?
C18 C25 H25C 109.5 . . ?
H25A C25 H25C 109.5 . . ?
H25B C25 H25C 109.5 . . ?
C22 C26 H26A 109.5 . . ?
C22 C26 H26B 109.5 . . ?
H26A C26 H26B 109.5 . . ?
C22 C26 H26C 109.5 . . ?
H26A C26 H26C 109.5 . . ?
H26B C26 H26C 109.5 . . ?

loop_
_geom_bond_atom_site_label_1
_geom_bond_atom_site_label_2
_geom_bond_distance
_geom_bond_site_symmetry_2
_geom_bond_publ_flag
O1 C2 1.219(2) . ?
O2 C8 1.326(2) . ?
O2 C9 1.453(3) . ?
O3 C8 1.202(2) . ?
O4 C6 1.214(2) . ?
O5 C21 1.425(2) . ?
O5 H5 0.82(3) . ?
O6 C19 1.220(2) . ?
C1 C6 1.517(2) . ?
C1 C7 1.536(2) . ?
C1 C2 1.542(3) . ?
C1 C14 1.598(3) . ?
C2 C3 1.473(2) . ?
C3 C4 1.348(3) . ?
C3 C8 1.497(3) . ?
C4 C10 1.496(2) . ?
C4 C5 1.520(2) . ?
C5 C6 1.524(2) . ?
C5 C11 1.529(2) . ?
C5 C12 1.564(2) . ?
C7 H7A 0.9800 . ?
C7 H7B 0.9800 . ?
C7 H7C 0.9800 . ?
C9 H9A 0.9800 . ?
C9 H9B 0.9800 . ?
C9 H9C 0.9800 . ?
C10 H10A 0.9800 . ?
C10 H10B 0.9800 . ?
C10 H10C 0.9800 . ?
C11 H11A 0.9800 . ?
C11 H11B 0.9800 . ?
C11 H11C 0.9800 . ?
C12 C13 1.537(2) . ?
C12 H12A 0.9900 . ?
C12 H12B 0.9900 . ?
C13 C14 1.558(2) . ?
C13 C22 1.570(2) . ?
C13 H13 1.0000 . ?
C14 C15 1.537(2) . ?
C14 C23 1.541(2) . ?
C15 C16 1.522(2) . ?
C15 H15A 0.9900 . ?
C15 H15B 0.9900 . ?
C16 C17 1.530(2) . ?
C16 H16A 0.9900 . ?
C16 H16B 0.9900 . ?
C17 C22 1.560(2) . ?
C17 C18 1.563(2) . ?
C17 H17 1.0000 . ?
C18 C19 1.523(3) . ?
C18 C25 1.536(3) . ?
C18 C24 1.546(2) . ?
C19 C20 1.500(3) . ?
C20 C21 1.549(2) . ?
C20 H20A 0.9900 . ?
C20 H20B 0.9900 . ?
C21 C22 1.573(2) . ?
C21 H21 1.0000 . ?
C22 C26 1.534(2) . ?
C23 H23A 0.9800 . ?
C23 H23B 0.9800 . ?
C23 H23C 0.9800 . ?
C24 H24A 0.9800 . ?
C24 H24B 0.9800 . ?
C24 H24C 0.9800 . ?
C25 H25A 0.9800 . ?
C25 H25B 0.9800 . ?
C25 H25C 0.9800 . ?
C26 H26A 0.9800 . ?
C26 H26B 0.9800 . ?
C26 H26C 0.9800 . ?
